data_7153386
loop_
_publ_author_name
'Sar, Anobick'
'Lindeman, Sergey'
'Donaldson, William A.'

_publ_section_title
;
 De novo synthesis of polyhydroxyl aminocyclohexanes.
;
_journal_issue 17
_journal_name_full 'Organic &amp; biomolecular chemistry'
_journal_page_first 3908
_journal_page_last 3917
_journal_paper_doi 10.1039/c004730a
_journal_volume 8
_journal_year 2010
_chemical_formula_sum 'C14 H13 N O5'
_chemical_formula_weight 275.25
_chemical_name_systematic
;
?
;
_space_group_IT_number 14
_symmetry_cell_setting monoclinic
_symmetry_space_group_name_Hall '-P 2yn'
_symmetry_space_group_name_H-M 'P 1 21/n 1'
_atom_sites_solution_hydrogens difmap
_atom_sites_solution_primary direct
_atom_sites_solution_secondary difmap
_audit_creation_method SHELXL-97
_cell_angle_alpha 90.00
_cell_angle_beta 92.8490(10)
_cell_angle_gamma 90.00
_cell_formula_units_Z 4
_cell_length_a 5.52500(10)
_cell_length_b 17.7359(2)
_cell_length_c 12.5209(2)
_cell_measurement_reflns_used 6135
_cell_measurement_temperature 100(2)
_cell_measurement_theta_max 67
_cell_measurement_theta_min 4
_cell_volume 1225.42(3)
_computing_cell_refinement 'SAINT v7.60A (Bruker, 2009)'
_computing_data_collection 'APEX2-2009.3-0 (Bruker, 2009)'
_computing_data_reduction 'SADABS-2008/1 (Bruker, 2008)'
_computing_molecular_graphics 'XP v5.1 (Bruker, 1998)'
_computing_publication_material 'XCIF-2008/2 (Bruker, 2008)'
_computing_structure_refinement 'SHELXL-2008/4(Bruker, 2008)'
_computing_structure_solution 'XS/SHELXTL-2008/4 (Bruker, 2008)'
_diffrn_ambient_temperature 100(2)
_diffrn_measured_fraction_theta_full 0.979
_diffrn_measured_fraction_theta_max 0.979
_diffrn_measurement_device_type 'Bruker APEX2 CCD detector'
_diffrn_measurement_method '\w scans'
_diffrn_radiation_monochromator graphite
_diffrn_radiation_source 'fine-focus sealed tube'
_diffrn_radiation_type CuK\a
_diffrn_radiation_wavelength 1.54178
_diffrn_reflns_av_R_equivalents 0.0196
_diffrn_reflns_av_sigmaI/netI 0.0133
_diffrn_reflns_limit_h_max 6
_diffrn_reflns_limit_h_min -6
_diffrn_reflns_limit_k_max 21
_diffrn_reflns_limit_k_min 0
_diffrn_reflns_limit_l_max 15
_diffrn_reflns_limit_l_min 0
_diffrn_reflns_number 10319
_diffrn_reflns_theta_full 68.17
_diffrn_reflns_theta_max 68.17
_diffrn_reflns_theta_min 4.33
_exptl_absorpt_coefficient_mu 0.966
_exptl_absorpt_correction_T_max 0.9354
_exptl_absorpt_correction_T_min 0.8228
_exptl_absorpt_correction_type multi-scan
_exptl_absorpt_process_details
;
SADABS. Program for empirical absorption correction of
area-detector data. University of Goetingen. Germany.
Sheldrick, G. M. 1996
;
_exptl_crystal_colour colorless
_exptl_crystal_density_diffrn 1.492
_exptl_crystal_density_method 'not measured'
_exptl_crystal_description prism
_exptl_crystal_F_000 576
_exptl_crystal_size_max 0.21
_exptl_crystal_size_mid 0.09
_exptl_crystal_size_min 0.07
_refine_diff_density_max 0.266
_refine_diff_density_min -0.173
_refine_diff_density_rms 0.041
_refine_ls_extinction_coef 0.0013(3)
_refine_ls_extinction_expression Fc^*^=kFc[1+0.001xFc^2^\l^3^/sin(2\q)]^-1/4^
_refine_ls_extinction_method SHELXL
_refine_ls_goodness_of_fit_ref 0.990
_refine_ls_hydrogen_treatment refall
_refine_ls_matrix_type full
_refine_ls_number_parameters 234
_refine_ls_number_reflns 2194
_refine_ls_number_restraints 0
_refine_ls_restrained_S_all 0.990
_refine_ls_R_factor_all 0.0343
_refine_ls_R_factor_gt 0.0322
_refine_ls_shift/su_max 0.001
_refine_ls_shift/su_mean 0.000
_refine_ls_structure_factor_coef Fsqd
_refine_ls_weighting_details 'calc w=1/[\s^2^(Fo^2^)+(0.0515P)^2^+0.6172P] where P=(Fo^2^+2Fc^2^)/3'
_refine_ls_weighting_scheme calc
_refine_ls_wR_factor_gt 0.0839
_refine_ls_wR_factor_ref 0.0858
_reflns_number_gt 2047
_reflns_number_total 2194
_reflns_threshold_expression >2sigma(I)
_cod_data_source_file c004730a.txt
_cod_data_source_block donz
_cod_original_sg_symbol_H-M 'P 21/n'
_cod_database_code 7153386

loop_
_symmetry_equiv_pos_as_xyz
'x, y, z'
'-x+1/2, y+1/2, -z+1/2'
'-x, -y, -z'
'x-1/2, -y-1/2, z-1/2'

loop_
_atom_site_label
_atom_site_type_symbol
_atom_site_fract_x
_atom_site_fract_y
_atom_site_fract_z
_atom_site_U_iso_or_equiv
_atom_site_adp_type
_atom_site_occupancy
_atom_site_symmetry_multiplicity
_atom_site_calc_flag
O1 O 0.21394(16) 0.62234(5) 0.03746(7) 0.0193(2) Uani 1 1 d
O2 O 0.82476(17) 0.67566(5) -0.18510(8) 0.0211(2) Uani 1 1 d
O3 O 0.25889(17) 0.79920(5) -0.12981(8) 0.0211(2) Uani 1 1 d
O4 O 0.44690(17) 0.89069(5) 0.06404(8) 0.0223(2) Uani 1 1 d
O5 O 0.74681(18) 0.81379(5) 0.21296(7) 0.0204(2) Uani 1 1 d
N1 N 0.53436(19) 0.66624(6) -0.05849(8) 0.0155(2) Uani 1 1 d
C1 C 0.3764(2) 0.54992(7) -0.10806(10) 0.0161(3) Uani 1 1 d
C2 C 0.2375(2) 0.48539(8) -0.12090(10) 0.0187(3) Uani 1 1 d
C3 C 0.2997(3) 0.43571(8) -0.20165(11) 0.0201(3) Uani 1 1 d
C4 C 0.4935(3) 0.45025(8) -0.26555(11) 0.0205(3) Uani 1 1 d
C5 C 0.6314(2) 0.51573(7) -0.25231(10) 0.0186(3) Uani 1 1 d
C6 C 0.5671(2) 0.56497(7) -0.17268(10) 0.0166(3) Uani 1 1 d
C7 C 0.3543(2) 0.61433(7) -0.03257(10) 0.0151(3) Uani 1 1 d
C8 C 0.6657(2) 0.64067(7) -0.14356(10) 0.0161(3) Uani 1 1 d
C9 C 0.5622(2) 0.74057(7) -0.00757(10) 0.0153(3) Uani 1 1 d
C10 C 0.5027(2) 0.80295(7) -0.08979(10) 0.0164(3) Uani 1 1 d
C11 C 0.5422(2) 0.87964(7) -0.04018(11) 0.0187(3) Uani 1 1 d
C12 C 0.7074(2) 0.89054(8) 0.05397(11) 0.0199(3) Uani 1 1 d
C13 C 0.8361(2) 0.82420(8) 0.10849(10) 0.0184(3) Uani 1 1 d
C14 C 0.8172(2) 0.75236(7) 0.04231(10) 0.0176(3) Uani 1 1 d
H3O H 0.249(4) 0.7634(12) -0.1793(17) 0.041(5) Uiso 1 1 d
H5O H 0.593(4) 0.8258(10) 0.2130(14) 0.032(5) Uiso 1 1 d
H2 H 0.104(3) 0.4754(9) -0.0770(12) 0.017(4) Uiso 1 1 d
H3 H 0.207(3) 0.3911(9) -0.2153(12) 0.020(4) Uiso 1 1 d
H4 H 0.527(3) 0.4126(9) -0.3196(13) 0.022(4) Uiso 1 1 d
H5 H 0.762(3) 0.5269(8) -0.2964(12) 0.016(4) Uiso 1 1 d
H9 H 0.446(2) 0.7404(8) 0.0460(11) 0.006(3) Uiso 1 1 d
H10 H 0.615(3) 0.7983(8) -0.1480(12) 0.012(3) Uiso 1 1 d
H11 H 0.510(3) 0.9217(9) -0.0902(12) 0.019(4) Uiso 1 1 d
H12 H 0.783(3) 0.9382(9) 0.0653(12) 0.015(4) Uiso 1 1 d
H13 H 1.007(3) 0.8381(8) 0.1177(12) 0.014(3) Uiso 1 1 d
H14A H 0.930(3) 0.7556(8) -0.0132(12) 0.015(4) Uiso 1 1 d
H14B H 0.870(3) 0.7115(9) 0.0929(12) 0.017(4) Uiso 1 1 d

loop_
_atom_site_aniso_label
_atom_site_aniso_U_11
_atom_site_aniso_U_22
_atom_site_aniso_U_33
_atom_site_aniso_U_23
_atom_site_aniso_U_13
_atom_site_aniso_U_12
O1 0.0185(5) 0.0191(5) 0.0206(5) 0.0004(4) 0.0056(4) 0.0003(4)
O2 0.0213(5) 0.0209(5) 0.0218(5) -0.0029(4) 0.0075(4) -0.0047(4)
O3 0.0215(5) 0.0186(5) 0.0228(5) -0.0003(4) -0.0038(4) 0.0003(4)
O4 0.0238(5) 0.0228(5) 0.0204(5) -0.0020(4) 0.0014(4) 0.0033(4)
O5 0.0184(5) 0.0263(5) 0.0167(5) -0.0002(4) 0.0019(4) 0.0015(4)
N1 0.0166(5) 0.0143(5) 0.0158(5) 0.0001(4) 0.0027(4) 0.0000(4)
C1 0.0166(6) 0.0161(6) 0.0155(6) 0.0022(5) -0.0008(5) 0.0022(5)
C2 0.0192(6) 0.0185(7) 0.0182(6) 0.0028(5) 0.0001(5) -0.0009(5)
C3 0.0247(7) 0.0151(6) 0.0201(7) 0.0013(5) -0.0030(5) -0.0027(5)
C4 0.0262(7) 0.0176(7) 0.0176(6) -0.0015(5) -0.0002(5) 0.0030(5)
C5 0.0202(7) 0.0188(7) 0.0170(6) 0.0010(5) 0.0022(5) 0.0027(5)
C6 0.0171(6) 0.0164(6) 0.0160(6) 0.0021(5) -0.0010(5) 0.0019(5)
C7 0.0136(6) 0.0155(6) 0.0160(6) 0.0036(5) -0.0009(5) 0.0020(5)
C8 0.0154(6) 0.0177(6) 0.0152(6) 0.0004(5) 0.0005(5) 0.0018(5)
C9 0.0167(6) 0.0144(6) 0.0149(6) -0.0012(5) 0.0038(5) 0.0003(5)
C10 0.0169(6) 0.0164(7) 0.0160(6) 0.0003(5) 0.0012(5) -0.0015(5)
C11 0.0217(7) 0.0164(6) 0.0184(7) 0.0013(5) 0.0037(5) -0.0007(5)
C12 0.0215(7) 0.0167(7) 0.0217(7) -0.0036(5) 0.0030(5) -0.0034(5)
C13 0.0158(6) 0.0217(7) 0.0179(7) -0.0015(5) 0.0016(5) -0.0020(5)
C14 0.0165(6) 0.0194(7) 0.0170(6) -0.0003(5) 0.0009(5) 0.0019(5)

loop_
_atom_type_symbol
_atom_type_description
_atom_type_scat_dispersion_real
_atom_type_scat_dispersion_imag
_atom_type_scat_source
C C 0.0181 0.0091 'International Tables Vol C Tables 4.2.6.8 and 6.1.1.4'
H H 0.0000 0.0000 'International Tables Vol C Tables 4.2.6.8 and 6.1.1.4'
N N 0.0311 0.0180 'International Tables Vol C Tables 4.2.6.8 and 6.1.1.4'
O O 0.0492 0.0322 'International Tables Vol C Tables 4.2.6.8 and 6.1.1.4'

loop_
_geom_angle_atom_site_label_1
_geom_angle_atom_site_label_2
_geom_angle_atom_site_label_3
_geom_angle
C10 O3 H3O 107.7(13)
C11 O4 C12 60.90(8)
C13 O5 H5O 110.3(12)
C8 N1 C7 111.39(11)
C8 N1 C9 125.17(10)
C7 N1 C9 123.22(10)
C2 C1 C6 121.68(12)
C2 C1 C7 130.16(12)
C6 C1 C7 108.13(11)
C1 C2 C3 116.79(12)
C1 C2 H2 121.7(9)
C3 C2 H2 121.5(9)
C4 C3 C2 121.55(13)
C4 C3 H3 118.3(9)
C2 C3 H3 120.2(9)
C3 C4 C5 121.16(12)
C3 C4 H4 116.8(9)
C5 C4 H4 122.1(9)
C6 C5 C4 116.90(12)
C6 C5 H5 121.1(9)
C4 C5 H5 122.0(9)
C5 C6 C1 121.91(12)
C5 C6 C8 129.91(12)
C1 C6 C8 108.09(11)
O1 C7 N1 125.32(12)
O1 C7 C1 128.76(12)
N1 C7 C1 105.91(10)
O2 C8 N1 125.21(12)
O2 C8 C6 128.36(12)
N1 C8 C6 106.41(10)
N1 C9 C14 112.03(10)
N1 C9 C10 109.95(10)
C14 C9 C10 109.76(10)
N1 C9 H9 104.1(8)
C14 C9 H9 110.6(8)
C10 C9 H9 110.3(8)
O3 C10 C11 107.72(11)
O3 C10 C9 111.83(10)
C11 C10 C9 110.62(11)
O3 C10 H10 111.0(9)
C11 C10 H10 107.3(8)
C9 C10 H10 108.2(9)
O4 C11 C12 59.77(8)
O4 C11 C10 116.30(11)
C12 C11 C10 121.45(12)
O4 C11 H11 114.2(9)
C12 C11 H11 119.8(9)
C10 C11 H11 113.8(9)
O4 C12 C11 59.33(8)
O4 C12 C13 113.98(11)
C11 C12 C13 121.16(12)
O4 C12 H12 114.6(9)
C11 C12 H12 119.2(9)
C13 C12 H12 115.4(9)
O5 C13 C12 109.61(10)
O5 C13 C14 111.85(11)
C12 C13 C14 112.72(11)
O5 C13 H13 107.4(9)
C12 C13 H13 106.6(9)
C14 C13 H13 108.5(9)
C13 C14 C9 112.00(10)
C13 C14 H14A 108.4(9)
C9 C14 H14A 109.4(9)
C13 C14 H14B 104.7(9)
C9 C14 H14B 113.3(9)
H14A C14 H14B 108.9(12)

loop_
_geom_bond_atom_site_label_1
_geom_bond_atom_site_label_2
_geom_bond_distance
O1 C7 1.2075(16)
O2 C8 1.2137(16)
O3 C10 1.4153(16)
O3 H3O 0.89(2)
O4 C11 1.4446(16)
O4 C12 1.4512(16)
O5 C13 1.4327(16)
O5 H5O 0.88(2)
N1 C8 1.3942(16)
N1 C7 1.4052(16)
N1 C9 1.4693(16)
C1 C2 1.3832(19)
C1 C6 1.3856(18)
C1 C7 1.4916(18)
C2 C3 1.3970(19)
C2 H2 0.959(16)
C3 C4 1.392(2)
C3 H3 0.954(17)
C4 C5 1.394(2)
C4 H4 0.975(17)
C5 C6 1.3850(19)
C5 H5 0.951(16)
C6 C8 1.4876(18)
C9 C14 1.5266(18)
C9 C10 1.5357(18)
C9 H9 0.949(14)
C10 C11 1.5065(18)
C10 H10 0.986(15)
C11 C12 1.4675(19)
C11 H11 0.984(16)
C12 C13 1.5189(19)
C12 H12 0.951(16)
C13 C14 1.5208(18)
C13 H13 0.975(16)
C14 H14A 0.959(16)
C14 H14B 0.997(16)

loop_
_geom_hbond_atom_site_label_D
_geom_hbond_atom_site_label_H
_geom_hbond_atom_site_label_A
_geom_hbond_distance_DH
_geom_hbond_distance_HA
_geom_hbond_distance_DA
_geom_hbond_angle_DHA
_geom_hbond_site_symmetry_A
O3 H3O O5 0.89(2) 1.92(2) 2.8076(14) 177.0(19) 4_575
O5 H5O O2 0.88(2) 2.003(19) 2.7198(13) 138.2(16) 4_576
O5 H5O O4 0.88(2) 2.304(19) 2.7885(13) 114.9(14) .

loop_
_geom_torsion_atom_site_label_1
_geom_torsion_atom_site_label_2
_geom_torsion_atom_site_label_3
_geom_torsion_atom_site_label_4
_geom_torsion
C6 C1 C2 C3 0.51(19)
C7 C1 C2 C3 178.18(12)
C1 C2 C3 C4 0.46(19)
C2 C3 C4 C5 -0.9(2)
C3 C4 C5 C6 0.29(19)
C4 C5 C6 C1 0.68(19)
C4 C5 C6 C8 -175.51(12)
C2 C1 C6 C5 -1.12(19)
C7 C1 C6 C5 -179.24(11)
C2 C1 C6 C8 175.81(11)
C7 C1 C6 C8 -2.31(14)
C8 N1 C7 O1 -179.66(12)
C9 N1 C7 O1 -4.75(19)
C8 N1 C7 C1 0.46(13)
C9 N1 C7 C1 175.37(10)
C2 C1 C7 O1 3.4(2)
C6 C1 C7 O1 -178.66(13)
C2 C1 C7 N1 -176.70(13)
C6 C1 C7 N1 1.21(13)
C7 N1 C8 O2 176.76(12)
C9 N1 C8 O2 2.0(2)
C7 N1 C8 C6 -1.84(14)
C9 N1 C8 C6 -176.63(11)
C5 C6 C8 O2 0.6(2)
C1 C6 C8 O2 -175.96(13)
C5 C6 C8 N1 179.18(13)
C1 C6 C8 N1 2.58(14)
C8 N1 C9 C14 -61.31(15)
C7 N1 C9 C14 124.49(12)
C8 N1 C9 C10 61.03(15)
C7 N1 C9 C10 -113.17(13)
N1 C9 C10 O3 62.70(13)
C14 C9 C10 O3 -173.63(10)
N1 C9 C10 C11 -177.24(10)
C14 C9 C10 C11 -53.56(14)
C12 O4 C11 C10 112.68(13)
O3 C10 C11 O4 77.02(13)
C9 C10 C11 O4 -45.48(15)
O3 C10 C11 C12 146.17(12)
C9 C10 C11 C12 23.67(17)
C11 O4 C12 C13 -113.25(13)
C10 C11 C12 O4 -104.17(13)
O4 C11 C12 C13 101.15(13)
C10 C11 C12 C13 -3.02(19)
O4 C12 C13 O5 -45.49(14)
C11 C12 C13 O5 -112.94(13)
O4 C12 C13 C14 79.78(14)
C11 C12 C13 C14 12.33(17)
O5 C13 C14 C9 80.91(13)
C12 C13 C14 C9 -43.14(15)
N1 C9 C14 C13 -171.80(10)
C10 C9 C14 C13 65.75(14)
